data_4128870
loop_
_publ_author_name
'Zhou, Shupeng'
'Xia, Kaifu'
'Leng, Xuebing'
'Li, Ang'

_publ_section_title
;
 Asymmetric Total Synthesis of Arcutinidine, Arcutinine, and Arcutine.
;
_journal_issue 35
_journal_name_full 'Journal of the American Chemical Society'
_journal_page_first 13718
_journal_page_last 13723
_journal_paper_doi 10.1021/jacs.9b05818
_journal_volume 141
_journal_year 2019
_chemical_absolute_configuration rmad
_chemical_formula_moiety 'C25 H35 N O3'
_chemical_formula_sum 'C25 H35 N O3'
_chemical_formula_weight 397.54
_space_group_crystal_system orthorhombic
_space_group_IT_number 19
_space_group_name_Hall 'P 2ac 2ab'
_space_group_name_H-M_alt 'P 21 21 21'
_atom_sites_solution_hydrogens geom
_atom_sites_solution_primary dual
_audit_creation_date 2019-07-04
_audit_creation_method
;
Olex2 1.2
(compiled 2018.05.29 svn.r3508 for OlexSys, GUI svn.r5506)
;
_cell_angle_alpha 90
_cell_angle_beta 90
_cell_angle_gamma 90
_cell_formula_units_Z 4
_cell_length_a 7.2979(2)
_cell_length_b 12.0524(4)
_cell_length_c 23.9963(8)
_cell_measurement_reflns_used 9976
_cell_measurement_temperature 170(2)
_cell_measurement_theta_max 55.06
_cell_measurement_theta_min 3.19
_cell_volume 2110.65(11)
_computing_cell_refinement 'SAINT v8.37A (Bruker, 2015)'
_computing_data_reduction 'SAINT v8.37A (Bruker, 2015)'
_computing_molecular_graphics 'Olex2 (Dolomanov et al., 2009)'
_computing_publication_material 'Olex2 (Dolomanov et al., 2009)'
_computing_structure_refinement 'ShelXL (Sheldrick, 2015)'
_computing_structure_solution 'ShelXT (Sheldrick, 2015)'
_diffrn_ambient_temperature 169.94
_diffrn_measured_fraction_theta_full 0.996
_diffrn_measured_fraction_theta_max 0.995
_diffrn_measurement_device_type 'Bruker APEX-II CCD'
_diffrn_measurement_method '\f and \w scans'
_diffrn_radiation_type GaK\a
_diffrn_radiation_wavelength 1.34139
_diffrn_reflns_av_R_equivalents 0.0715
_diffrn_reflns_av_unetI/netI 0.0559
_diffrn_reflns_Laue_measured_fraction_full 0.996
_diffrn_reflns_Laue_measured_fraction_max 0.995
_diffrn_reflns_limit_h_max 8
_diffrn_reflns_limit_h_min -8
_diffrn_reflns_limit_k_max 13
_diffrn_reflns_limit_k_min -14
_diffrn_reflns_limit_l_max 27
_diffrn_reflns_limit_l_min -29
_diffrn_reflns_number 18279
_diffrn_reflns_point_group_measured_fraction_full 0.997
_diffrn_reflns_point_group_measured_fraction_max 0.995
_diffrn_reflns_theta_full 53.594
_diffrn_reflns_theta_max 55.043
_diffrn_reflns_theta_min 3.204
_diffrn_standards_number 0
_exptl_absorpt_coefficient_mu 0.409
_exptl_absorpt_correction_T_max 0.7508
_exptl_absorpt_correction_T_min 0.5788
_exptl_absorpt_correction_type multi-scan
_exptl_absorpt_process_details
'SADABS-2016/2 (Bruker,2016/2) was used for absorption correction. wR2(int) was 0.1535 before and 0.0890 after correction. The Ratio of minimum to maximum transmission is 0.7709. The \l/2 correction factor is Not present.'
_exptl_crystal_colour colourless
_exptl_crystal_colour_primary colourless
_exptl_crystal_density_diffrn 1.251
_exptl_crystal_description block
_exptl_crystal_F_000 864
_exptl_crystal_size_max 0.08
_exptl_crystal_size_mid 0.03
_exptl_crystal_size_min 0.02
_refine_diff_density_max 0.370
_refine_diff_density_min -0.218
_refine_diff_density_rms 0.053
_refine_ls_abs_structure_details
;
 Flack x determined using 1269 quotients [(I+)-(I-)]/[(I+)+(I-)]
 (Parsons, Flack and Wagner, Acta Cryst. B69 (2013) 249-259).
;
_refine_ls_abs_structure_Flack 0.05(18)
_refine_ls_extinction_method none
_refine_ls_goodness_of_fit_ref 1.069
_refine_ls_hydrogen_treatment constr
_refine_ls_matrix_type full
_refine_ls_number_parameters 266
_refine_ls_number_reflns 4012
_refine_ls_number_restraints 0
_refine_ls_restrained_S_all 1.069
_refine_ls_R_factor_all 0.0605
_refine_ls_R_factor_gt 0.0532
_refine_ls_shift/su_max 0.000
_refine_ls_shift/su_mean 0.000
_refine_ls_structure_factor_coef Fsqd
_refine_ls_weighting_details 'w=1/[\s^2^(Fo^2^)+(0.1000P)^2^] where P=(Fo^2^+2Fc^2^)/3'
_refine_ls_weighting_scheme calc
_refine_ls_wR_factor_gt 0.1465
_refine_ls_wR_factor_ref 0.1535
_reflns_Friedel_coverage 0.734
_reflns_Friedel_fraction_full 0.998
_reflns_Friedel_fraction_max 0.995
_reflns_number_gt 3495
_reflns_number_total 4012
_reflns_threshold_expression 'I > 2\s(I)'
_cod_data_source_file ja9b05818_si_007.cif
_cod_data_source_block mj19441_0m
_cod_database_code 4128870
_shelx_shelxl_version_number 2016/6
_shelx_space_group_comment
;
The symmetry employed for this shelxl refinement is uniquely defined
by the following loop, which should always be used as a source of
symmetry information in preference to the above space-group names.
They are only intended as comments.
;
_shelx_estimated_absorpt_t_max 0.992
_shelx_estimated_absorpt_t_min 0.968
_olex2_refinement_description
;
1. Fixed Uiso
 At 1.2 times of:
  All C(H) groups, All C(H,H) groups
 At 1.5 times of:
  All C(H,H,H) groups, All O(H) groups
2.a Ternary CH refined with riding coordinates:
 C7(H7), C9(H9), C12(H12), C16(H16), C22(H22)
2.b Secondary CH2 refined with riding coordinates:
 C1(H1A,H1B), C2(H2A,H2B), C3(H3A,H3B), C11(H11A,H11B), C13(H13A,H13B),
 C14(H14A,H14B), C15(H15A,H15B), C19(H19A,H19B), C23(H23A,H23B)
2.c X=CH2 refined with riding coordinates:
 C18(H18A,H18B)
2.d Idealised Me refined as rotating group:
 C20(H20A,H20B,H20C), C24(H24A,H24B,H24C), C25(H25A,H25B,H25C)
2.e Idealised tetrahedral OH refined as rotating group:
 O1(H1)
;
_olex2_submission_special_instructions 'No special instructions were received'

loop_
_space_group_symop_operation_xyz
'x, y, z'
'-x+1/2, -y, z+1/2'
'-x, y+1/2, -z+1/2'
'x+1/2, -y+1/2, -z'

loop_
_atom_site_label
_atom_site_type_symbol
_atom_site_fract_x
_atom_site_fract_y
_atom_site_fract_z
_atom_site_U_iso_or_equiv
_atom_site_adp_type
_atom_site_occupancy
_atom_site_site_symmetry_order
_atom_site_calc_flag
_atom_site_refinement_flags_posn
O1 O 0.5140(3) 0.2186(2) 0.41011(9) 0.0374(5) Uani 1 1 d .
H1 H 0.409827 0.231258 0.396650 0.056 Uiso 1 1 calc GR
O2 O 0.6161(3) 0.60058(18) 0.39518(9) 0.0375(5) Uani 1 1 d .
O3 O 0.7351(4) 0.7667(2) 0.41648(12) 0.0548(7) Uani 1 1 d .
N1 N 1.1478(4) 0.2245(2) 0.37197(11) 0.0335(6) Uani 1 1 d .
C1 C 0.6247(5) 0.1749(3) 0.31855(13) 0.0366(7) Uani 1 1 d .
H1A H 0.499595 0.186200 0.303677 0.044 Uiso 1 1 calc R
H1B H 0.713235 0.196912 0.289296 0.044 Uiso 1 1 calc R
C2 C 0.6517(5) 0.0529(3) 0.33266(15) 0.0424(8) Uani 1 1 d .
H2A H 0.625302 0.006386 0.299600 0.051 Uiso 1 1 calc R
H2B H 0.567337 0.030749 0.362996 0.051 Uiso 1 1 calc R
C3 C 0.8504(5) 0.0366(3) 0.35104(14) 0.0420(8) Uani 1 1 d .
H3A H 0.932478 0.058910 0.320170 0.050 Uiso 1 1 calc R
H3B H 0.871394 -0.043245 0.358405 0.050 Uiso 1 1 calc R
C4 C 0.9017(5) 0.1034(3) 0.40366(13) 0.0321(7) Uani 1 1 d .
C5 C 0.8369(4) 0.2259(3) 0.39917(12) 0.0276(6) Uani 1 1 d .
C6 C 0.9978(4) 0.2776(3) 0.36943(12) 0.0295(6) Uani 1 1 d .
C7 C 0.9740(4) 0.3957(3) 0.35024(12) 0.0314(7) Uani 1 1 d .
H7 H 1.083762 0.440114 0.361407 0.038 Uiso 1 1 calc R
C8 C 0.8024(4) 0.4391(3) 0.38232(12) 0.0307(7) Uani 1 1 d .
C9 C 0.6347(4) 0.3774(3) 0.35823(13) 0.0312(7) Uani 1 1 d .
H9 H 0.526134 0.403606 0.379992 0.037 Uiso 1 1 calc R
C10 C 0.6522(4) 0.2481(2) 0.37005(12) 0.0285(7) Uani 1 1 d .
C11 C 0.6037(5) 0.4163(3) 0.29737(14) 0.0386(8) Uani 1 1 d .
H11A H 0.579933 0.351179 0.273313 0.046 Uiso 1 1 calc R
H11B H 0.494969 0.465386 0.295758 0.046 Uiso 1 1 calc R
C12 C 0.7724(5) 0.4792(3) 0.27576(13) 0.0392(8) Uani 1 1 d .
H12 H 0.759782 0.495352 0.235068 0.047 Uiso 1 1 calc R
C13 C 0.9425(5) 0.4080(3) 0.28674(13) 0.0384(8) Uani 1 1 d .
H13A H 1.051066 0.443131 0.269387 0.046 Uiso 1 1 calc R
H13B H 0.925923 0.333781 0.269787 0.046 Uiso 1 1 calc R
C14 C 0.8231(5) 0.4152(3) 0.44459(12) 0.0338(7) Uani 1 1 d .
H14A H 0.716842 0.446210 0.464954 0.041 Uiso 1 1 calc R
H14B H 0.935316 0.451749 0.458776 0.041 Uiso 1 1 calc R
C15 C 0.8352(4) 0.2883(3) 0.45532(12) 0.0322(7) Uani 1 1 d .
H15A H 0.948255 0.271167 0.476422 0.039 Uiso 1 1 calc R
H15B H 0.728825 0.263992 0.477821 0.039 Uiso 1 1 calc R
C16 C 0.7882(5) 0.5631(3) 0.37109(14) 0.0353(7) Uani 1 1 d .
H16 H 0.893008 0.602729 0.389127 0.042 Uiso 1 1 calc R
C17 C 0.7893(5) 0.5850(3) 0.30840(15) 0.0386(7) Uani 1 1 d .
C18 C 0.8032(6) 0.6847(3) 0.28593(16) 0.0487(9) Uani 1 1 d .
H18A H 0.802848 0.692859 0.246550 0.058 Uiso 1 1 calc R
H18B H 0.813465 0.748242 0.309142 0.058 Uiso 1 1 calc R
C19 C 1.1111(5) 0.1190(3) 0.40210(14) 0.0361(7) Uani 1 1 d .
H19A H 1.160879 0.122770 0.440440 0.043 Uiso 1 1 calc R
H19B H 1.169784 0.056050 0.382505 0.043 Uiso 1 1 calc R
C20 C 0.8388(5) 0.0431(3) 0.45621(13) 0.0401(8) Uani 1 1 d .
H20A H 0.883592 0.082819 0.489138 0.060 Uiso 1 1 calc GR
H20B H 0.887700 -0.032603 0.456193 0.060 Uiso 1 1 calc GR
H20C H 0.704589 0.040434 0.457031 0.060 Uiso 1 1 calc GR
C21 C 0.6079(5) 0.7044(3) 0.41603(14) 0.0390(7) Uani 1 1 d .
C22 C 0.4186(5) 0.7291(3) 0.43977(15) 0.0420(8) Uani 1 1 d .
H22 H 0.403224 0.680239 0.473141 0.050 Uiso 1 1 calc R
C23 C 0.2697(6) 0.6972(4) 0.39924(19) 0.0645(12) Uani 1 1 d .
H23A H 0.148937 0.713347 0.416184 0.077 Uiso 1 1 calc R
H23B H 0.276220 0.616421 0.392143 0.077 Uiso 1 1 calc R
C24 C 0.2849(8) 0.7585(7) 0.34436(19) 0.101(2) Uani 1 1 d .
H24A H 0.190392 0.731574 0.318707 0.152 Uiso 1 1 calc GR
H24B H 0.406260 0.745452 0.328143 0.152 Uiso 1 1 calc GR
H24C H 0.267952 0.838174 0.350717 0.152 Uiso 1 1 calc GR
C25 C 0.4062(7) 0.8469(3) 0.46030(19) 0.0573(11) Uani 1 1 d .
H25A H 0.281850 0.861438 0.473872 0.086 Uiso 1 1 calc GR
H25B H 0.434732 0.897851 0.429697 0.086 Uiso 1 1 calc GR
H25C H 0.493958 0.857980 0.490707 0.086 Uiso 1 1 calc GR

loop_
_atom_site_aniso_label
_atom_site_aniso_U_11
_atom_site_aniso_U_22
_atom_site_aniso_U_33
_atom_site_aniso_U_23
_atom_site_aniso_U_13
_atom_site_aniso_U_12
O1 0.0214(11) 0.0526(14) 0.0382(12) 0.0045(10) 0.0041(9) -0.0022(10)
O2 0.0337(12) 0.0321(12) 0.0467(12) -0.0032(10) 0.0047(10) 0.0017(10)
O3 0.0482(16) 0.0393(13) 0.0768(19) -0.0111(13) 0.0052(14) -0.0044(12)
N1 0.0243(13) 0.0392(14) 0.0369(13) -0.0005(11) 0.0013(10) 0.0036(11)
C1 0.0343(17) 0.0399(17) 0.0357(16) -0.0022(13) -0.0060(14) -0.0043(14)
C2 0.042(2) 0.0382(18) 0.0468(18) -0.0073(14) -0.0083(16) -0.0070(16)
C3 0.044(2) 0.0373(17) 0.0442(18) -0.0073(14) -0.0023(16) 0.0001(16)
C4 0.0300(16) 0.0318(16) 0.0344(15) 0.0021(12) -0.0018(12) 0.0003(13)
C5 0.0224(15) 0.0327(15) 0.0276(14) 0.0009(11) 0.0010(11) -0.0006(12)
C6 0.0239(15) 0.0369(17) 0.0277(14) -0.0015(12) 0.0010(11) -0.0016(13)
C7 0.0251(15) 0.0319(16) 0.0372(16) 0.0015(13) 0.0044(13) -0.0026(13)
C8 0.0271(16) 0.0330(16) 0.0320(15) 0.0014(12) 0.0031(12) -0.0014(13)
C9 0.0237(16) 0.0356(16) 0.0342(15) -0.0005(12) 0.0008(12) 0.0020(13)
C10 0.0218(15) 0.0346(16) 0.0290(14) 0.0008(12) 0.0022(11) -0.0043(12)
C11 0.0353(18) 0.0399(17) 0.0407(17) 0.0042(14) -0.0053(14) 0.0015(15)
C12 0.042(2) 0.0431(19) 0.0326(16) 0.0041(13) 0.0003(14) 0.0028(15)
C13 0.0377(19) 0.0404(18) 0.0370(17) 0.0073(14) 0.0062(13) 0.0031(14)
C14 0.0356(18) 0.0360(17) 0.0297(15) -0.0015(12) -0.0011(13) 0.0018(14)
C15 0.0312(16) 0.0366(17) 0.0288(15) -0.0006(13) 0.0008(12) -0.0009(13)
C16 0.0281(16) 0.0331(16) 0.0448(17) 0.0007(13) 0.0035(14) 0.0016(14)
C17 0.0302(17) 0.0389(17) 0.0466(18) 0.0063(14) 0.0035(14) 0.0002(14)
C18 0.048(2) 0.045(2) 0.053(2) 0.0120(17) 0.0078(17) 0.0029(18)
C19 0.0288(16) 0.0360(16) 0.0435(17) -0.0010(13) -0.0008(14) 0.0028(14)
C20 0.041(2) 0.0403(18) 0.0388(17) 0.0056(14) 0.0009(15) -0.0052(15)
C21 0.0443(19) 0.0301(16) 0.0426(18) 0.0008(14) 0.0023(15) 0.0016(16)
C22 0.051(2) 0.0322(17) 0.0431(18) 0.0038(14) 0.0117(15) 0.0019(16)
C23 0.041(2) 0.070(3) 0.082(3) -0.021(2) 0.011(2) -0.003(2)
C24 0.064(3) 0.183(7) 0.058(3) 0.004(4) -0.014(2) 0.031(4)
C25 0.066(3) 0.039(2) 0.067(2) -0.0085(17) 0.013(2) 0.0032(19)

loop_
_atom_type_symbol
_atom_type_description
_atom_type_scat_dispersion_real
_atom_type_scat_dispersion_imag
_atom_type_scat_source
C C 0.0148 0.0070 'International Tables Vol C Tables 4.2.6.8 and 6.1.1.4'
H H 0.0000 0.0000 'International Tables Vol C Tables 4.2.6.8 and 6.1.1.4'
N N 0.0253 0.0136 'International Tables Vol C Tables 4.2.6.8 and 6.1.1.4'
O O 0.0412 0.0250 'International Tables Vol C Tables 4.2.6.8 and 6.1.1.4'

loop_
_geom_angle_atom_site_label_1
_geom_angle_atom_site_label_2
_geom_angle_atom_site_label_3
_geom_angle
C10 O1 H1 109.5
C21 O2 C16 118.3(3)
C6 N1 C19 107.4(3)
H1A C1 H1B 108.0
C2 C1 H1A 109.4
C2 C1 H1B 109.4
C2 C1 C10 111.1(3)
C10 C1 H1A 109.4
C10 C1 H1B 109.4
C1 C2 H2A 110.1
C1 C2 H2B 110.1
C1 C2 C3 108.1(3)
H2A C2 H2B 108.4
C3 C2 H2A 110.1
C3 C2 H2B 110.1
C2 C3 H3A 108.9
C2 C3 H3B 108.9
C2 C3 C4 113.5(3)
H3A C3 H3B 107.7
C4 C3 H3A 108.9
C4 C3 H3B 108.9
C3 C4 C5 111.4(3)
C19 C4 C3 106.5(3)
C19 C4 C5 100.6(2)
C20 C4 C3 110.8(3)
C20 C4 C5 114.7(3)
C20 C4 C19 112.2(3)
C6 C5 C4 100.8(2)
C6 C5 C10 113.2(2)
C6 C5 C15 102.6(2)
C10 C5 C4 117.5(2)
C10 C5 C15 107.7(2)
C15 C5 C4 113.9(2)
N1 C6 C5 116.2(3)
N1 C6 C7 126.2(3)
C7 C6 C5 116.4(3)
C6 C7 H7 109.4
C6 C7 C8 105.0(2)
C6 C7 C13 114.1(3)
C8 C7 H7 109.4
C13 C7 H7 109.4
C13 C7 C8 109.6(3)
C9 C8 C7 106.9(2)
C14 C8 C7 109.9(3)
C14 C8 C9 110.7(3)
C16 C8 C7 107.2(2)
C16 C8 C9 110.6(3)
C16 C8 C14 111.4(3)
C8 C9 H9 106.3
C8 C9 C10 110.0(2)
C8 C9 C11 108.8(3)
C10 C9 H9 106.3
C11 C9 H9 106.3
C11 C9 C10 118.5(3)
O1 C10 C1 107.8(2)
O1 C10 C5 105.5(2)
O1 C10 C9 107.8(2)
C1 C10 C5 112.4(2)
C1 C10 C9 114.2(3)
C5 C10 C9 108.7(2)
C9 C11 H11A 109.6
C9 C11 H11B 109.6
H11A C11 H11B 108.1
C12 C11 C9 110.5(3)
C12 C11 H11A 109.6
C12 C11 H11B 109.6
C11 C12 H12 110.6
C13 C12 C11 108.4(3)
C13 C12 H12 110.6
C17 C12 C11 108.0(3)
C17 C12 H12 110.6
C17 C12 C13 108.6(3)
C7 C13 H13A 109.7
C7 C13 H13B 109.7
C12 C13 C7 110.1(3)
C12 C13 H13A 109.7
C12 C13 H13B 109.7
H13A C13 H13B 108.2
C8 C14 H14A 109.5
C8 C14 H14B 109.5
C8 C14 C15 110.7(2)
H14A C14 H14B 108.1
C15 C14 H14A 109.5
C15 C14 H14B 109.5
C5 C15 C14 109.6(2)
C5 C15 H15A 109.7
C5 C15 H15B 109.7
C14 C15 H15A 109.7
C14 C15 H15B 109.7
H15A C15 H15B 108.2
O2 C16 C8 107.1(3)
O2 C16 H16 109.9
O2 C16 C17 110.0(3)
C8 C16 H16 109.9
C8 C16 C17 110.1(3)
C17 C16 H16 109.9
C12 C17 C16 111.5(3)
C18 C17 C12 124.5(3)
C18 C17 C16 124.0(3)
C17 C18 H18A 120.0
C17 C18 H18B 120.0
H18A C18 H18B 120.0
N1 C19 C4 107.2(3)
N1 C19 H19A 110.3
N1 C19 H19B 110.3
C4 C19 H19A 110.3
C4 C19 H19B 110.3
H19A C19 H19B 108.5
C4 C20 H20A 109.5
C4 C20 H20B 109.5
C4 C20 H20C 109.5
H20A C20 H20B 109.5
H20A C20 H20C 109.5
H20B C20 H20C 109.5
O2 C21 C22 111.1(3)
O3 C21 O2 123.5(3)
O3 C21 C22 125.3(3)
C21 C22 H22 106.6
C23 C22 C21 111.3(3)
C23 C22 H22 106.6
C25 C22 C21 111.1(3)
C25 C22 H22 106.6
C25 C22 C23 114.1(4)
C22 C23 H23A 109.1
C22 C23 H23B 109.1
C22 C23 C24 112.6(4)
H23A C23 H23B 107.8
C24 C23 H23A 109.1
C24 C23 H23B 109.1
C23 C24 H24A 109.5
C23 C24 H24B 109.5
C23 C24 H24C 109.5
H24A C24 H24B 109.5
H24A C24 H24C 109.5
H24B C24 H24C 109.5
C22 C25 H25A 109.5
C22 C25 H25B 109.5
C22 C25 H25C 109.5
H25A C25 H25B 109.5
H25A C25 H25C 109.5
H25B C25 H25C 109.5

loop_
_geom_bond_atom_site_label_1
_geom_bond_atom_site_label_2
_geom_bond_distance
O1 H1 0.8400
O1 C10 1.438(3)
O2 C16 1.455(4)
O2 C21 1.349(4)
O3 C21 1.194(4)
N1 C6 1.269(4)
N1 C19 1.487(4)
C1 H1A 0.9900
C1 H1B 0.9900
C1 C2 1.522(5)
C1 C10 1.532(4)
C2 H2A 0.9900
C2 H2B 0.9900
C2 C3 1.528(5)
C3 H3A 0.9900
C3 H3B 0.9900
C3 C4 1.544(5)
C4 C5 1.555(4)
C4 C19 1.540(5)
C4 C20 1.526(4)
C5 C6 1.509(4)
C5 C10 1.541(4)
C5 C15 1.543(4)
C6 C7 1.506(4)
C7 H7 1.0000
C7 C8 1.560(4)
C7 C13 1.548(4)
C8 C9 1.545(4)
C8 C14 1.529(4)
C8 C16 1.523(4)
C9 H9 1.0000
C9 C10 1.589(4)
C9 C11 1.551(4)
C11 H11A 0.9900
C11 H11B 0.9900
C11 C12 1.536(5)
C12 H12 1.0000
C12 C13 1.532(5)
C12 C17 1.501(5)
C13 H13A 0.9900
C13 H13B 0.9900
C14 H14A 0.9900
C14 H14B 0.9900
C14 C15 1.553(4)
C15 H15A 0.9900
C15 H15B 0.9900
C16 H16 1.0000
C16 C17 1.527(5)
C17 C18 1.321(5)
C18 H18A 0.9500
C18 H18B 0.9500
C19 H19A 0.9900
C19 H19B 0.9900
C20 H20A 0.9800
C20 H20B 0.9800
C20 H20C 0.9800
C21 C22 1.524(5)
C22 H22 1.0000
C22 C23 1.508(6)
C22 C25 1.506(5)
C23 H23A 0.9900
C23 H23B 0.9900
C23 C24 1.514(7)
C24 H24A 0.9800
C24 H24B 0.9800
C24 H24C 0.9800
C25 H25A 0.9800
C25 H25B 0.9800
C25 H25C 0.9800

loop_
_geom_hbond_atom_site_label_D
_geom_hbond_atom_site_label_H
_geom_hbond_atom_site_label_A
_geom_hbond_distance_DH
_geom_hbond_distance_HA
_geom_hbond_distance_DA
_geom_hbond_angle_DHA
_geom_hbond_site_symmetry_A
O1 H1 N1 0.84 2.00 2.826(3) 166.0 1_455
